data_4114119
loop_
_publ_author_name
'Takayoshi Suzuki'
'Antonio G. DiPasquale'
'James M. Mayer'

_publ_contact_author
;
          Mayer, James M.
    Department of Chemistry
    University of Washington
    Seattle, WA 98195
    USA
;
_publ_contact_author_email mayer@chem.washington.edu
_publ_section_title
;
 Nitrogen Atom Insertion into Ir-S and C-S Bonds Initiated by Photolysis
 of Iridium(III)-Azido-Dithiocarbamato Complexes
;
_journal_name_full 'Journal of the American Chemical Society'
_journal_page_first 10514
_journal_page_last 10515
_journal_paper_doi 10.1021/ja0365779
_journal_volume 125
_journal_year 2003
_chemical_formula_moiety 'C13 H21 Ir N2 S2'
_chemical_formula_sum 'C13 H21 Ir N2 S2'
_chemical_formula_weight 461.64
_chemical_name_common suzuki06
_space_group_IT_number 14
_symmetry_cell_setting monoclinic
_symmetry_space_group_name_Hall '-P 2ybc'
_symmetry_space_group_name_H-M 'P 1 21/c 1'
_atom_sites_solution_hydrogens geom
_atom_sites_solution_primary direct
_atom_sites_solution_secondary difmap
_audit_creation_method SHELXL-97
_cell_angle_alpha 90.00
_cell_angle_beta 101.8080(14)
_cell_angle_gamma 90.00
_cell_formula_units_Z 4
_cell_length_a 9.7290(3)
_cell_length_b 11.2510(4)
_cell_length_c 14.1330(6)
_cell_measurement_reflns_used 273
_cell_measurement_temperature 130(2)
_cell_volume 1514.28(10)
_computing_cell_refinement 'HKL Scalepack (Otwinowski & Minor 1997)'
_computing_data_collection KappaCCD
_computing_data_reduction HKL-2000
_computing_molecular_graphics 'maXus, Zortep'
_computing_publication_material 'SHELXL-97 (Sheldrick, 1997)'
_computing_structure_refinement 'SHELXL-97 (Sheldrick, 1997)'
_computing_structure_solution SIR97
_diffrn_ambient_temperature 130(2)
_diffrn_measured_fraction_theta_full 0.954
_diffrn_measured_fraction_theta_max 0.954
_diffrn_measurement_device_type 'Nonius KappaCCD'
_diffrn_measurement_method '\f and \w scans'
_diffrn_radiation_monochromator graphite
_diffrn_radiation_source 'fine-focus sealed tube'
_diffrn_radiation_type MoK\a
_diffrn_radiation_wavelength 0.71073
_diffrn_reflns_av_R_equivalents 0.0486
_diffrn_reflns_av_sigmaI/netI 0.0775
_diffrn_reflns_limit_h_max 12
_diffrn_reflns_limit_h_min -12
_diffrn_reflns_limit_k_max 13
_diffrn_reflns_limit_k_min -14
_diffrn_reflns_limit_l_max 18
_diffrn_reflns_limit_l_min -18
_diffrn_reflns_number 5827
_diffrn_reflns_theta_full 28.28
_diffrn_reflns_theta_max 28.28
_diffrn_reflns_theta_min 3.62
_exptl_absorpt_coefficient_mu 9.078
_exptl_absorpt_correction_T_max 0.4088
_exptl_absorpt_correction_T_min 0.2640
_exptl_absorpt_correction_type HKL-2000
_exptl_absorpt_process_details 'numerical, using redundancy'
_exptl_crystal_colour 'dark red'
_exptl_crystal_density_diffrn 2.025
_exptl_crystal_description prism
_exptl_crystal_F_000 888
_exptl_crystal_size_max 0.20
_exptl_crystal_size_mid 0.20
_exptl_crystal_size_min 0.12
_refine_diff_density_max 0.946
_refine_diff_density_min -1.720
_refine_diff_density_rms 0.230
_refine_ls_extinction_method none
_refine_ls_goodness_of_fit_ref 1.005
_refine_ls_hydrogen_treatment 'H atoms riding'
_refine_ls_matrix_type full
_refine_ls_number_parameters 170
_refine_ls_number_reflns 3575
_refine_ls_number_restraints 0
_refine_ls_restrained_S_all 1.005
_refine_ls_R_factor_all 0.0629
_refine_ls_R_factor_gt 0.0384
_refine_ls_shift/su_max 0.000
_refine_ls_shift/su_mean 0.000
_refine_ls_structure_factor_coef Fsqd
_refine_ls_weighting_details 'calc w=1/[\s^2^(Fo^2^)+(0.0200P)^2^+0.0000P] where P=(Fo^2^+2Fc^2^)/3'
_refine_ls_weighting_scheme calc
_refine_ls_wR_factor_gt 0.0720
_refine_ls_wR_factor_ref 0.0776
_reflns_number_gt 2577
_reflns_number_total 3575
_reflns_threshold_expression >2sigma(I)
_cod_data_source_file ja0365779si20030610_061323.cif
_cod_data_source_block shelxl
_cod_database_code 4114119

loop_
_symmetry_equiv_pos_as_xyz
'x, y, z'
'-x, y+1/2, -z+1/2'
'-x, -y, -z'
'x, -y-1/2, z-1/2'

loop_
_atom_site_label
_atom_site_type_symbol
_atom_site_fract_x
_atom_site_fract_y
_atom_site_fract_z
_atom_site_U_iso_or_equiv
_atom_site_adp_type
_atom_site_occupancy
_atom_site_symmetry_multiplicity
_atom_site_calc_flag
_atom_site_refinement_flags
Ir1 Ir 0.74687(2) 0.19880(2) 0.074516(17) 0.01719(9) Uani 1 1 d .
S2 S 0.72749(15) 0.39857(13) 0.09124(11) 0.0201(3) Uani 1 1 d .
S1 S 0.47869(16) 0.29314(14) 0.13868(12) 0.0233(3) Uani 1 1 d .
C3 C 0.9715(6) 0.1638(5) 0.0759(5) 0.0218(14) Uani 1 1 d .
C4 C 0.8958(6) 0.1692(5) -0.0224(5) 0.0189(14) Uani 1 1 d .
N1 N 0.5708(5) 0.1813(4) 0.1132(4) 0.0222(12) Uani 1 1 d .
C12 C 0.3851(7) 0.5393(6) 0.1688(5) 0.0328(17) Uani 1 1 d .
H12A H 0.3143 0.4918 0.1257 0.049 Uiso 1 1 calc R
H12B H 0.3558 0.6227 0.1658 0.049 Uiso 1 1 calc R
H12C H 0.3952 0.5101 0.2352 0.049 Uiso 1 1 calc R
C1 C 0.8017(6) 0.0126(5) 0.0530(4) 0.0192(13) Uani 1 1 d .
C13 C 0.5966(8) 0.6362(5) 0.1264(5) 0.0317(17) Uani 1 1 d .
H13A H 0.6546 0.6597 0.1887 0.048 Uiso 1 1 calc R
H13B H 0.5306 0.7002 0.1019 0.048 Uiso 1 1 calc R
H13C H 0.6571 0.6209 0.0802 0.048 Uiso 1 1 calc R
N2 N 0.5191(5) 0.5291(4) 0.1388(4) 0.0258(13) Uani 1 1 d .
C5 C 0.7895(6) 0.0779(5) -0.0353(4) 0.0207(13) Uani 1 1 d .
C6 C 0.7125(7) -0.0891(6) 0.0726(5) 0.0286(15) Uani 1 1 d .
H6A H 0.6210 -0.0854 0.0281 0.043 Uiso 1 1 calc R
H6B H 0.6991 -0.0845 0.1394 0.043 Uiso 1 1 calc R
H6C H 0.7589 -0.1642 0.0632 0.043 Uiso 1 1 calc R
C11 C 0.5693(6) 0.4193(5) 0.1241(4) 0.0208(14) Uani 1 1 d .
C8 C 1.0919(7) 0.2418(6) 0.1198(6) 0.0344(18) Uani 1 1 d .
H8A H 1.1792 0.2084 0.1068 0.052 Uiso 1 1 calc R
H8B H 1.0981 0.2465 0.1898 0.052 Uiso 1 1 calc R
H8C H 1.0773 0.3215 0.0917 0.052 Uiso 1 1 calc R
C2 C 0.9133(6) 0.0691(5) 0.1235(4) 0.0194(13) Uani 1 1 d .
C10 C 0.6896(7) 0.0487(6) -0.1289(5) 0.0308(16) Uani 1 1 d .
H10A H 0.7367 -0.0032 -0.1680 0.046 Uiso 1 1 calc R
H10B H 0.6604 0.1223 -0.1644 0.046 Uiso 1 1 calc R
H10C H 0.6069 0.0080 -0.1149 0.046 Uiso 1 1 calc R
C9 C 0.9242(7) 0.2520(6) -0.0999(5) 0.0287(16) Uani 1 1 d .
H9A H 0.9422 0.3322 -0.0731 0.043 Uiso 1 1 calc R
H9B H 0.8425 0.2537 -0.1535 0.043 Uiso 1 1 calc R
H9C H 1.0065 0.2241 -0.1235 0.043 Uiso 1 1 calc R
C7 C 0.9630(7) 0.0273(6) 0.2242(5) 0.0296(16) Uani 1 1 d .
H7A H 1.0314 -0.0369 0.2251 0.044 Uiso 1 1 calc R
H7B H 0.8831 -0.0023 0.2497 0.044 Uiso 1 1 calc R
H7C H 1.0074 0.0933 0.2644 0.044 Uiso 1 1 calc R

loop_
_atom_site_aniso_label
_atom_site_aniso_U_11
_atom_site_aniso_U_22
_atom_site_aniso_U_33
_atom_site_aniso_U_23
_atom_site_aniso_U_13
_atom_site_aniso_U_12
Ir1 0.01596(13) 0.01722(13) 0.01804(14) -0.00076(11) 0.00269(9) 0.00100(11)
S2 0.0182(8) 0.0184(7) 0.0236(9) -0.0009(7) 0.0037(7) -0.0015(7)
S1 0.0188(8) 0.0253(8) 0.0271(9) -0.0001(7) 0.0074(7) -0.0004(7)
C3 0.012(3) 0.023(3) 0.032(4) 0.001(3) 0.008(3) 0.003(3)
C4 0.012(3) 0.021(3) 0.026(4) 0.003(3) 0.010(3) 0.010(3)
N1 0.020(3) 0.016(2) 0.032(3) -0.001(2) 0.009(2) -0.004(2)
C12 0.023(4) 0.041(4) 0.035(4) -0.005(3) 0.008(3) 0.015(3)
C1 0.022(3) 0.015(3) 0.019(3) 0.001(3) 0.002(3) 0.005(3)
C13 0.041(4) 0.021(3) 0.033(4) -0.004(3) 0.008(4) 0.005(3)
N2 0.020(3) 0.020(3) 0.040(4) -0.003(2) 0.011(3) 0.003(2)
C5 0.015(3) 0.028(3) 0.019(3) 0.000(3) 0.003(3) 0.007(3)
C6 0.033(4) 0.022(3) 0.032(4) -0.001(3) 0.010(3) -0.005(3)
C11 0.016(3) 0.026(3) 0.019(3) -0.005(3) 0.002(3) 0.000(3)
C8 0.026(4) 0.028(3) 0.050(5) -0.009(3) 0.009(4) -0.004(3)
C2 0.023(3) 0.015(3) 0.017(3) 0.004(2) -0.002(3) 0.005(3)
C10 0.033(4) 0.029(3) 0.029(4) -0.008(3) 0.001(3) 0.006(3)
C9 0.028(4) 0.028(3) 0.034(4) 0.002(3) 0.014(3) 0.007(3)
C7 0.029(4) 0.031(4) 0.028(4) 0.003(3) 0.006(3) 0.007(3)

loop_
_atom_type_symbol
_atom_type_description
_atom_type_scat_dispersion_real
_atom_type_scat_dispersion_imag
_atom_type_scat_source
C C 0.0033 0.0016 'International Tables Vol C Tables 4.2.6.8 and 6.1.1.4'
H H 0.0000 0.0000 'International Tables Vol C Tables 4.2.6.8 and 6.1.1.4'
N N 0.0061 0.0033 'International Tables Vol C Tables 4.2.6.8 and 6.1.1.4'
S S 0.1246 0.1234 'International Tables Vol C Tables 4.2.6.8 and 6.1.1.4'
Ir Ir -1.4442 7.9887 'International Tables Vol C Tables 4.2.6.8 and 6.1.1.4'

loop_
_geom_angle_atom_site_label_1
_geom_angle_atom_site_label_2
_geom_angle_atom_site_label_3
_geom_angle
N1 Ir1 C5 117.0(2)
N1 Ir1 C2 119.3(2)
C5 Ir1 C2 64.5(2)
N1 Ir1 C1 101.4(2)
C5 Ir1 C1 38.3(2)
C2 Ir1 C1 38.9(2)
N1 Ir1 C4 154.1(2)
C5 Ir1 C4 38.4(2)
C2 Ir1 C4 63.8(2)
C1 Ir1 C4 64.1(2)
N1 Ir1 C3 156.7(2)
C5 Ir1 C3 64.0(2)
C2 Ir1 C3 38.1(2)
C1 Ir1 C3 64.2(2)
C4 Ir1 C3 37.8(2)
N1 Ir1 S2 88.52(14)
C5 Ir1 S2 136.72(16)
C2 Ir1 S2 134.41(16)
C1 Ir1 S2 170.03(16)
C4 Ir1 S2 106.98(15)
C3 Ir1 S2 106.12(16)
C11 S2 Ir1 105.2(2)
N1 S1 C11 107.2(3)
C4 C3 C2 108.2(5)
C4 C3 C8 125.5(6)
C2 C3 C8 126.3(6)
C4 C3 Ir1 71.0(3)
C2 C3 Ir1 69.7(3)
C8 C3 Ir1 125.9(4)
C3 C4 C5 107.7(5)
C3 C4 C9 126.6(6)
C5 C4 C9 125.7(6)
C3 C4 Ir1 71.2(3)
C5 C4 Ir1 69.0(3)
C9 C4 Ir1 126.7(4)
S1 N1 Ir1 123.3(3)
N2 C12 H12A 109.5
N2 C12 H12B 109.5
H12A C12 H12B 109.5
N2 C12 H12C 109.5
H12A C12 H12C 109.5
H12B C12 H12C 109.5
C5 C1 C2 106.8(5)
C5 C1 C6 127.3(6)
C2 C1 C6 125.9(5)
C5 C1 Ir1 69.7(3)
C2 C1 Ir1 70.0(3)
C6 C1 Ir1 122.5(4)
N2 C13 H13A 109.5
N2 C13 H13B 109.5
H13A C13 H13B 109.5
N2 C13 H13C 109.5
H13A C13 H13C 109.5
H13B C13 H13C 109.5
C11 N2 C13 121.6(5)
C11 N2 C12 119.2(5)
C13 N2 C12 119.2(5)
C1 C5 C4 109.0(5)
C1 C5 C10 125.2(6)
C4 C5 C10 125.6(6)
C1 C5 Ir1 72.1(3)
C4 C5 Ir1 72.5(3)
C10 C5 Ir1 125.5(4)
C1 C6 H6A 109.5
C1 C6 H6B 109.5
H6A C6 H6B 109.5
C1 C6 H6C 109.5
H6A C6 H6C 109.5
H6B C6 H6C 109.5
N2 C11 S1 121.8(4)
N2 C11 S2 122.4(5)
S1 C11 S2 115.8(3)
C3 C8 H8A 109.5
C3 C8 H8B 109.5
H8A C8 H8B 109.5
C3 C8 H8C 109.5
H8A C8 H8C 109.5
H8B C8 H8C 109.5
C3 C2 C1 108.2(5)
C3 C2 C7 127.1(6)
C1 C2 C7 124.5(5)
C3 C2 Ir1 72.2(3)
C1 C2 Ir1 71.1(3)
C7 C2 Ir1 126.2(4)
C5 C10 H10A 109.5
C5 C10 H10B 109.5
H10A C10 H10B 109.5
C5 C10 H10C 109.5
H10A C10 H10C 109.5
H10B C10 H10C 109.5
C4 C9 H9A 109.5
C4 C9 H9B 109.5
H9A C9 H9B 109.5
C4 C9 H9C 109.5
H9A C9 H9C 109.5
H9B C9 H9C 109.5
C2 C7 H7A 109.5
C2 C7 H7B 109.5
H7A C7 H7B 109.5
C2 C7 H7C 109.5
H7A C7 H7C 109.5
H7B C7 H7C 109.5

loop_
_geom_bond_atom_site_label_1
_geom_bond_atom_site_label_2
_geom_bond_distance
Ir1 N1 1.911(5)
Ir1 C5 2.166(6)
Ir1 C2 2.184(6)
Ir1 C1 2.198(5)
Ir1 C4 2.214(5)
Ir1 C3 2.217(6)
Ir1 S2 2.2719(15)
S2 C11 1.712(6)
S1 N1 1.628(5)
S1 C11 1.706(6)
C3 C4 1.434(9)
C3 C2 1.436(8)
C3 C8 1.494(9)
C4 C5 1.443(8)
C4 C9 1.506(8)
C12 N2 1.456(7)
C12 H12A 0.9800
C12 H12B 0.9800
C12 H12C 0.9800
C1 C5 1.432(8)
C1 C2 1.460(8)
C1 C6 1.496(8)
C13 N2 1.451(8)
C13 H13A 0.9800
C13 H13B 0.9800
C13 H13C 0.9800
N2 C11 1.359(8)
C5 C10 1.509(9)
C6 H6A 0.9800
C6 H6B 0.9800
C6 H6C 0.9800
C8 H8A 0.9800
C8 H8B 0.9800
C8 H8C 0.9800
C2 C7 1.484(8)
C10 H10A 0.9800
C10 H10B 0.9800
C10 H10C 0.9800
C9 H9A 0.9800
C9 H9B 0.9800
C9 H9C 0.9800
C7 H7A 0.9800
C7 H7B 0.9800
C7 H7C 0.9800

loop_
_geom_torsion_atom_site_label_1
_geom_torsion_atom_site_label_2
_geom_torsion_atom_site_label_3
_geom_torsion_atom_site_label_4
_geom_torsion
N1 Ir1 S2 C11 -1.8(3)
C5 Ir1 S2 C11 127.6(3)
C2 Ir1 S2 C11 -133.1(3)
C1 Ir1 S2 C11 -177.3(9)
C4 Ir1 S2 C11 157.1(3)
C3 Ir1 S2 C11 -163.4(3)
N1 Ir1 C3 C4 135.8(5)
C5 Ir1 C3 C4 37.5(3)
C2 Ir1 C3 C4 118.6(5)
C1 Ir1 C3 C4 80.3(4)
S2 Ir1 C3 C4 -97.1(3)
N1 Ir1 C3 C2 17.2(8)
C5 Ir1 C3 C2 -81.1(4)
C1 Ir1 C3 C2 -38.3(3)
C4 Ir1 C3 C2 -118.6(5)
S2 Ir1 C3 C2 144.3(3)
N1 Ir1 C3 C8 -103.6(7)
C5 Ir1 C3 C8 158.2(7)
C2 Ir1 C3 C8 -120.7(8)
C1 Ir1 C3 C8 -159.1(7)
C4 Ir1 C3 C8 120.6(7)
S2 Ir1 C3 C8 23.6(6)
C2 C3 C4 C5 0.5(6)
C8 C3 C4 C5 179.2(5)
Ir1 C3 C4 C5 -59.6(4)
C2 C3 C4 C9 -177.7(5)
C8 C3 C4 C9 1.1(9)
Ir1 C3 C4 C9 122.3(6)
C2 C3 C4 Ir1 60.1(4)
C8 C3 C4 Ir1 -121.1(6)
N1 Ir1 C4 C3 -140.9(5)
C5 Ir1 C4 C3 -118.3(5)
C2 Ir1 C4 C3 -37.1(3)
C1 Ir1 C4 C3 -80.6(4)
S2 Ir1 C4 C3 94.6(3)
N1 Ir1 C4 C5 -22.6(7)
C2 Ir1 C4 C5 81.2(4)
C1 Ir1 C4 C5 37.7(3)
C3 Ir1 C4 C5 118.3(5)
S2 Ir1 C4 C5 -147.1(3)
N1 Ir1 C4 C9 97.0(7)
C5 Ir1 C4 C9 119.5(7)
C2 Ir1 C4 C9 -159.3(6)
C1 Ir1 C4 C9 157.2(6)
C3 Ir1 C4 C9 -122.2(7)
S2 Ir1 C4 C9 -27.6(6)
C11 S1 N1 Ir1 -0.1(5)
C5 Ir1 N1 S1 -142.4(3)
C2 Ir1 N1 S1 143.2(3)
C1 Ir1 N1 S1 -179.7(4)
C4 Ir1 N1 S1 -126.8(5)
C3 Ir1 N1 S1 131.1(5)
S2 Ir1 N1 S1 1.1(3)
N1 Ir1 C1 C5 119.4(4)
C2 Ir1 C1 C5 -117.5(5)
C4 Ir1 C1 C5 -37.8(3)
C3 Ir1 C1 C5 -80.0(4)
S2 Ir1 C1 C5 -65.2(11)
N1 Ir1 C1 C2 -123.1(4)
C5 Ir1 C1 C2 117.5(5)
C4 Ir1 C1 C2 79.7(4)
C3 Ir1 C1 C2 37.5(3)
S2 Ir1 C1 C2 52.3(11)
N1 Ir1 C1 C6 -2.6(6)
C5 Ir1 C1 C6 -122.0(7)
C2 Ir1 C1 C6 120.5(7)
C4 Ir1 C1 C6 -159.8(6)
C3 Ir1 C1 C6 158.0(6)
S2 Ir1 C1 C6 172.8(6)
C2 C1 C5 C4 3.0(6)
C6 C1 C5 C4 179.5(6)
Ir1 C1 C5 C4 63.6(4)
C2 C1 C5 C10 178.2(5)
C6 C1 C5 C10 -5.3(9)
Ir1 C1 C5 C10 -121.3(6)
C2 C1 C5 Ir1 -60.5(4)
C6 C1 C5 Ir1 116.0(6)
C3 C4 C5 C1 -2.2(6)
C9 C4 C5 C1 175.9(5)
Ir1 C4 C5 C1 -63.2(4)
C3 C4 C5 C10 -177.4(5)
C9 C4 C5 C10 0.8(9)
Ir1 C4 C5 C10 121.6(6)
C3 C4 C5 Ir1 61.0(4)
C9 C4 C5 Ir1 -120.8(5)
N1 Ir1 C5 C1 -73.4(4)
C2 Ir1 C5 C1 38.1(3)
C4 Ir1 C5 C1 117.5(5)
C3 Ir1 C5 C1 80.6(4)
S2 Ir1 C5 C1 166.7(3)
N1 Ir1 C5 C4 169.2(3)
C2 Ir1 C5 C4 -79.4(4)
C1 Ir1 C5 C4 -117.5(5)
C3 Ir1 C5 C4 -36.9(3)
S2 Ir1 C5 C4 49.3(4)
N1 Ir1 C5 C10 47.5(6)
C2 Ir1 C5 C10 159.0(6)
C1 Ir1 C5 C10 120.9(7)
C4 Ir1 C5 C10 -121.6(7)
C3 Ir1 C5 C10 -158.5(6)
S2 Ir1 C5 C10 -72.4(6)
C13 N2 C11 S1 179.9(5)
C12 N2 C11 S1 0.7(9)
C13 N2 C11 S2 0.7(9)
C12 N2 C11 S2 -178.6(5)
N1 S1 C11 N2 179.1(5)
N1 S1 C11 S2 -1.5(5)
Ir1 S2 C11 N2 -178.5(5)
Ir1 S2 C11 S1 2.2(4)
C4 C3 C2 C1 1.4(6)
C8 C3 C2 C1 -177.4(6)
Ir1 C3 C2 C1 62.3(4)
C4 C3 C2 C7 176.7(5)
C8 C3 C2 C7 -2.0(10)
Ir1 C3 C2 C7 -122.4(6)
C4 C3 C2 Ir1 -60.9(4)
C8 C3 C2 Ir1 120.3(6)
C5 C1 C2 C3 -2.7(6)
C6 C1 C2 C3 -179.3(6)
Ir1 C1 C2 C3 -63.0(4)
C5 C1 C2 C7 -178.2(5)
C6 C1 C2 C7 5.2(9)
Ir1 C1 C2 C7 121.5(6)
C5 C1 C2 Ir1 60.3(4)
C6 C1 C2 Ir1 -116.3(6)
N1 Ir1 C2 C3 -172.3(3)
C5 Ir1 C2 C3 79.7(4)
C1 Ir1 C2 C3 117.2(5)
C4 Ir1 C2 C3 36.8(4)
S2 Ir1 C2 C3 -51.7(4)
N1 Ir1 C2 C1 70.5(4)
C5 Ir1 C2 C1 -37.5(3)
C4 Ir1 C2 C1 -80.4(4)
C3 Ir1 C2 C1 -117.2(5)
S2 Ir1 C2 C1 -168.9(3)
N1 Ir1 C2 C7 -49.0(6)
C5 Ir1 C2 C7 -156.9(6)
C1 Ir1 C2 C7 -119.4(7)
C4 Ir1 C2 C7 160.1(6)
C3 Ir1 C2 C7 123.3(7)
S2 Ir1 C2 C7 71.6(6)
